data_1546874
loop_
_publ_author_name
'Jiang, Lin'
'Liu, Yue'
'Liu, Xin'
'Tian, Jinlei'
'Yan, Shiping'

_publ_section_title
;
 Three series of heterometallic Ni <sup>II</sup> --Ln <sup>III</sup>
 Schiff base complexes: synthesis, crystal structures and magnetic
 characterization
;
_journal_issue 37
_journal_name_full 'Dalton Transactions'
_journal_page_first 12558
_journal_page_last 12573
_journal_paper_doi 10.1039/C7DT02351K
_journal_volume 46
_journal_year 2017
_chemical_formula_moiety 'C66 H60 Cl4 Gd N2 Ni O11'
_chemical_formula_sum 'C66 H60 Cl4 Gd N2 Ni O11'
_chemical_formula_weight 1414.90
_space_group_crystal_system triclinic
_space_group_IT_number 2
_space_group_name_Hall '-P 1'
_space_group_name_H-M_alt 'P -1'
_symmetry_space_group_name_Hall '-P 1'
_symmetry_space_group_name_H-M 'P -1'
_atom_sites_solution_hydrogens geom
_audit_creation_date 2017-07-31
_audit_creation_method
;
  Olex2 1.2
  (compiled Dec  5 2012 16:20:19, GUI svn.r4385)
;
_audit_update_record
;
2017-08-14 deposited with the CCDC.
2017-08-24 downloaded from the CCDC.
;
_cell_angle_alpha 82.268(15)
_cell_angle_beta 83.837(11)
_cell_angle_gamma 77.065(11)
_cell_formula_units_Z 2
_cell_length_a 11.2556(16)
_cell_length_b 12.667(2)
_cell_length_c 23.339(4)
_cell_measurement_reflns_used 10905
_cell_measurement_temperature 113
_cell_measurement_theta_max 27.5
_cell_measurement_theta_min 3.0
_cell_volume 3203.3(9)
_computing_cell_refinement
;
CrystalClear-SM Expert 2.1 b42 (Rigaku, 2015)
;
_computing_data_collection
;
CrystalClear-SM Expert 2.1 b42 (Rigaku, 2015)
;
_computing_data_reduction
;
CrystalClear-SM Expert 2.1 b42 (Rigaku, 2015)
;
_computing_molecular_graphics
;
O. V. Dolomanov, L. J. Bourhis, R. J. Gildea, J. A. K. Howard and H. Puschmann,
OLEX2: a complete structure solution, refinement and analysis program.
J. Appl. Cryst. (2009). 42, 339-341.
;
_computing_publication_material
;
O. V. Dolomanov, L. J. Bourhis, R. J. Gildea, J. A. K. Howard and H. Puschmann,
OLEX2: a complete structure solution, refinement and analysis program.
J. Appl. Cryst. (2009). 42, 339-341.
;
_computing_structure_refinement
;
XL, G.M. Sheldrick, Acta Cryst.
(2008). A64, 112-122
;
_diffrn_ambient_temperature 113
_diffrn_detector PILT
_diffrn_detector_area_resol_mean 5.8140
_diffrn_measured_fraction_theta_full 0.976
_diffrn_measured_fraction_theta_max 0.976
_diffrn_measurement_details
;
scan:
    Number of images: 360
               Slice: -105.0000 - 75.0000
         Image width: 0.5000
            Exp time: 5.0000
       Rotation axis: Omega
               Omega: 0.0000
                 Chi: 45.0000
                 Phi: 0.0000
                 XTD: 44.8843
              2theta: -15.1083
scan:
    Number of images: 360
               Slice: -105.0000 - 75.0000
         Image width: 0.5000
            Exp time: 5.0000
       Rotation axis: Omega
               Omega: 0.0000
                 Chi: 45.0000
                 Phi: 90.0000
                 XTD: 44.8843
              2theta: -15.1083
scan:
    Number of images: 360
               Slice: -105.0000 - 75.0000
         Image width: 0.5000
            Exp time: 5.0000
       Rotation axis: Omega
               Omega: 0.0000
                 Chi: 45.0000
                 Phi: 180.0000
                 XTD: 44.8843
              2theta: -15.1083
;
_diffrn_measurement_device
;
AFC10: Fixed Chi 2 circle
;
_diffrn_measurement_device_type
;
Rigaku Pilatus 200K
;
_diffrn_measurement_method 'profile data from \w-scans'
_diffrn_measurement_specimen_support Fiber
_diffrn_orient_matrix_type d*Trek
_diffrn_orient_matrix_UB_11 0.036249
_diffrn_orient_matrix_UB_12 0.069716
_diffrn_orient_matrix_UB_13 0.046785
_diffrn_orient_matrix_UB_21 -0.079732
_diffrn_orient_matrix_UB_22 0.016777
_diffrn_orient_matrix_UB_23 0.002904
_diffrn_orient_matrix_UB_31 0.000520
_diffrn_orient_matrix_UB_32 -0.027392
_diffrn_orient_matrix_UB_33 0.033633
_diffrn_radiation_monochromator Confocal
_diffrn_radiation_type 'Mo K\a'
_diffrn_radiation_wavelength 0.71075
_diffrn_reflns_av_R_equivalents 0.0227
_diffrn_reflns_av_unetI/netI 0.0260
_diffrn_reflns_Laue_measured_fraction_full 0.988
_diffrn_reflns_Laue_measured_fraction_max 0.975
_diffrn_reflns_limit_h_max 14
_diffrn_reflns_limit_h_min -14
_diffrn_reflns_limit_k_max 16
_diffrn_reflns_limit_k_min -16
_diffrn_reflns_limit_l_max 30
_diffrn_reflns_limit_l_min -30
_diffrn_reflns_number 41041
_diffrn_reflns_point_group_measured_fraction_full 0.988
_diffrn_reflns_point_group_measured_fraction_max 0.975
_diffrn_reflns_theta_full 25.242
_diffrn_reflns_theta_max 27.575
_diffrn_reflns_theta_min 3.039
_diffrn_source 'Rotating Anode'
_diffrn_source_current 24.0
_diffrn_source_power 1.2
_diffrn_source_voltage 50.0
_exptl_absorpt_coefficient_mu 1.546
_exptl_absorpt_correction_T_max 0.757
_exptl_absorpt_correction_T_min 0.697
_exptl_absorpt_correction_type multi-scan
_exptl_absorpt_process_details SADABS
_exptl_crystal_colour green
_exptl_crystal_density_diffrn 1.467
_exptl_crystal_description Prism
_exptl_crystal_F_000 1436
_exptl_crystal_preparation Fiber
_exptl_crystal_size_max 0.22
_exptl_crystal_size_mid 0.20
_exptl_crystal_size_min 0.18
_refine_diff_density_max 2.798
_refine_diff_density_min -1.481
_refine_diff_density_rms 0.090
_refine_ls_extinction_method none
_refine_ls_goodness_of_fit_ref 1.100
_refine_ls_hydrogen_treatment constr
_refine_ls_matrix_type full
_refine_ls_number_parameters 769
_refine_ls_number_reflns 14485
_refine_ls_number_restraints 0
_refine_ls_restrained_S_all 1.100
_refine_ls_R_factor_all 0.0370
_refine_ls_R_factor_gt 0.0334
_refine_ls_shift/su_max 0.001
_refine_ls_shift/su_mean 0.000
_refine_ls_structure_factor_coef Fsqd
_refine_ls_weighting_details 'w=1/[\s^2^(Fo^2^)+(0.0332P)^2^+6.8699P] where P=(Fo^2^+2Fc^2^)/3'
_refine_ls_weighting_scheme calc
_refine_ls_wR_factor_gt 0.0829
_refine_ls_wR_factor_ref 0.0844
_reflns_Friedel_coverage 0.000
_reflns_number_gt 13455
_reflns_number_total 14485
_reflns_threshold_expression 'I > 2\s(I)'
_cod_data_source_file c7dt02351k2.cif
_cod_data_source_block m20160305a_sq
_cod_depositor_comments
;
The following automatic conversions were performed:

'_exptl_absorpt_correction_type' value 'Multi-scan' changed to
'multi-scan' according to
/home/data/users/saulius/crontab/automatic-downloads/rss-feeds/RSC/lib/dictionaries/cif_core.dic
dictionary named 'cif_core.dic' version 2.4.2 from 2011-04-26.

Automatic conversion script
Id: cif_fix_values 4973 2017-02-22 13:04:09Z antanas 
;
_cod_database_code 1546874
_olex2_refinement_description
;
1. Fixed Uiso
 At 1.2 times of:
  {H10A,H10B} of C10, {H66A,H66B} of C66, H31 of C31, H47 of C47, H41 of C41,
  H40 of C40, {H22A,H22B} of C22, H25 of C25, H3A of C3, H35 of C35, H64 of C64,
   H9 of C9, {H37A,H37B} of C37, {H12A,H12B} of C12, H46 of C46, H29 of C29,
  H57 of C57, H11 of C11, {H52A,H52B} of C52, H43 of C43, H62 of C62, H63 of
  C63, H42 of C42, H58 of C58, H56 of C56, H59 of C59, H49 of C49, H61 of C61,
  H44 of C44, H33 of C33, H28 of C28, H50 of C50, H13 of C13, H17 of C17, H65
  of C65, H32 of C32, H15 of C15, H5 of C5, H4 of C4, H16 of C16, H55 of C55,
  H27 of C27, H48 of C48, H26 of C26, H34 of C34, {H67A,H67B} of C67
 At 1.5 times of:
  H3 of O3, {H1A,H1B,H1C} of C1, {H20A,H20B,H20C} of C20
2.a Ternary CH refined with riding coordinates:
 C11(H11)
2.b Secondary CH2 refined with riding coordinates:
 C52(H52A,H52B), C12(H12A,H12B), C37(H37A,H37B), C22(H22A,H22B), C66(H66A,
 H66B), C10(H10A,H10B), C67(H67A,H67B)
2.c Aromatic/amide H refined with riding coordinates:
 C43(H43), C62(H62), C63(H63), C42(H42), C58(H58), C56(H56), C59(H59),
 C49(H49), C61(H61), C44(H44), C33(H33), C28(H28), C50(H50), C13(H13), C17(H17),
  C65(H65), C32(H32), C15(H15), C5(H5), C4(H4), C16(H16), C55(H55), C57(H57),
 C29(H29), C46(H46), C9(H9), C64(H64), C35(H35), C3(H3A), C25(H25), C40(H40),
 C41(H41), C47(H47), C31(H31), C27(H27), C48(H48), C26(H26), C34(H34)
2.d Idealised Me refined as rotating group:
 C1(H1A,H1B,H1C), C20(H20A,H20B,H20C)
2.e Idealised tetrahedral OH refined as rotating group:
 O3(H3)
;
_shelx_shelxl_version_number 2014/7
_shelx_space_group_comment
;
The symmetry employed for this shelxl refinement is uniquely defined
by the following loop, which should always be used as a source of
symmetry information in preference to the above space-group names.
They are only intended as comments.
;

loop_
_space_group_symop_operation_xyz
'x, y, z'
'-x, -y, -z'

loop_
_atom_site_label
_atom_site_type_symbol
_atom_site_fract_x
_atom_site_fract_y
_atom_site_fract_z
_atom_site_U_iso_or_equiv
_atom_site_adp_type
_atom_site_occupancy
_atom_site_site_symmetry_order
_atom_site_calc_flag
_atom_site_refinement_flags_posn
_atom_site_refinement_flags_adp
Gd1 Gd 0.77345(2) 0.21308(2) 0.27972(2) 0.01371(4) Uani 1 1 d . .
Ni1 Ni 0.91667(3) 0.29066(3) 0.15488(2) 0.01678(8) Uani 1 1 d . .
Cl3 Cl 0.73620(11) 0.37100(9) 0.56752(6) 0.0608(3) Uani 1 1 d . .
Cl4 Cl 0.95280(12) 0.21001(14) 0.53886(5) 0.0794(5) Uani 1 1 d . .
Cl2 Cl 0.75441(13) -0.13456(10) 0.17696(6) 0.0650(3) Uani 1 1 d . .
O2 O 0.78565(17) 0.20158(16) 0.17725(8) 0.0175(4) Uani 1 1 d . .
Cl1 Cl 0.86843(19) -0.02458(13) 0.07574(6) 0.0862(5) Uani 1 1 d . .
O9 O 0.57391(17) 0.30515(16) 0.28505(8) 0.0178(4) Uani 1 1 d . .
O11 O 0.85403(17) 0.02505(16) 0.28326(8) 0.0176(4) Uani 1 1 d . .
O5 O 0.97620(18) 0.15735(17) 0.34055(8) 0.0209(4) Uani 1 1 d . .
O4 O 0.96785(17) 0.22237(16) 0.23364(8) 0.0172(4) Uani 1 1 d . .
O8 O 0.76005(17) 0.34963(16) 0.33906(8) 0.0179(4) Uani 1 1 d . .
O10 O 0.70472(18) 0.13217(16) 0.36846(8) 0.0196(4) Uani 1 1 d . .
O7 O 0.79120(18) 0.39506(16) 0.20280(8) 0.0193(4) Uani 1 1 d . .
O1 O 0.62529(18) 0.11270(16) 0.23613(8) 0.0188(4) Uani 1 1 d . .
O6 O 1.03026(19) 0.39808(18) 0.14617(9) 0.0229(4) Uani 1 1 d . .
O3 O 1.1516(2) 0.3491(2) 0.04338(10) 0.0350(6) Uani 1 1 d . .
H3 H 1.1324 0.3644 0.0766 0.052 Uiso 1 1 calc R U
N2 N 0.8493(2) 0.3391(2) 0.07648(10) 0.0232(5) Uani 1 1 d . .
C60 C 0.7072(3) 0.4775(2) 0.40699(12) 0.0189(5) Uani 1 1 d . .
C52 C 0.5484(3) 0.4031(2) 0.36658(12) 0.0197(6) Uani 1 1 d . .
H52A H 0.5222 0.3691 0.4041 0.024 Uiso 1 1 calc R U
H52B H 0.5040 0.4785 0.3637 0.024 Uiso 1 1 calc R U
C18 C 0.5891(3) 0.1680(2) 0.18379(12) 0.0198(6) Uani 1 1 d . .
C45 C 0.9376(2) -0.1615(2) 0.30473(12) 0.0177(5) Uani 1 1 d . .
C24 C 0.6774(3) 0.5606(2) 0.23253(13) 0.0214(6) Uani 1 1 d . .
N1 N 1.0556(2) 0.1824(2) 0.11657(10) 0.0228(5) Uani 1 1 d . .
C43 C 0.6273(3) -0.0575(3) 0.55445(13) 0.0298(7) Uani 1 1 d . .
H43 H 0.6207 -0.1221 0.5775 0.036 Uiso 1 1 calc R U
C7 C 1.0626(2) 0.1444(2) 0.24605(12) 0.0175(5) Uani 1 1 d . .
C54 C 0.3715(2) 0.3592(2) 0.32397(12) 0.0176(5) Uani 1 1 d . .
C19 C 0.6811(2) 0.2176(2) 0.15303(12) 0.0186(5) Uani 1 1 d . .
C62 C 0.8693(3) 0.5347(3) 0.44649(13) 0.0261(6) Uani 1 1 d . .
H62 H 0.9522 0.5268 0.4505 0.031 Uiso 1 1 calc R U
C51 C 0.5054(2) 0.3541(2) 0.32497(12) 0.0176(5) Uani 1 1 d . .
C63 C 0.7846(3) 0.6142(3) 0.47290(13) 0.0264(6) Uani 1 1 d . .
H63 H 0.8106 0.6605 0.4943 0.032 Uiso 1 1 calc R U
C39 C 0.6819(2) 0.0368(2) 0.46140(12) 0.0188(5) Uani 1 1 d . .
C42 C 0.5929(3) 0.0407(3) 0.57762(13) 0.0277(7) Uani 1 1 d . .
H42 H 0.5630 0.0420 0.6163 0.033 Uiso 1 1 calc R U
C58 C 0.2063(3) 0.3438(2) 0.26951(13) 0.0212(6) Uani 1 1 d . .
H58 H 0.1783 0.3353 0.2347 0.025 Uiso 1 1 calc R U
C56 C 0.1676(3) 0.3686(3) 0.37051(13) 0.0243(6) Uani 1 1 d . .
H56 H 0.1140 0.3759 0.4037 0.029 Uiso 1 1 calc R U
C59 C 0.3282(3) 0.3455(2) 0.27205(12) 0.0191(5) Uani 1 1 d . .
H59 H 0.3818 0.3376 0.2389 0.023 Uiso 1 1 calc R U
C49 C 1.1199(3) -0.2509(3) 0.25092(13) 0.0234(6) Uani 1 1 d . .
H49 H 1.1883 -0.2462 0.2253 0.028 Uiso 1 1 calc R U
C61 C 0.8304(3) 0.4667(3) 0.41400(13) 0.0227(6) Uani 1 1 d . .
H61 H 0.8878 0.4131 0.3966 0.027 Uiso 1 1 calc R U
C44 C 0.6719(3) -0.0595(3) 0.49654(13) 0.0239(6) Uani 1 1 d . .
H44 H 0.6952 -0.1258 0.4811 0.029 Uiso 1 1 calc R U
C53 C 0.6720(3) 0.4051(2) 0.36860(11) 0.0171(5) Uani 1 1 d . .
C33 C 1.2693(5) 0.6860(4) 0.09428(17) 0.0557(13) Uani 1 1 d . .
H33 H 1.3278 0.7267 0.0806 0.067 Uiso 1 1 calc R U
C28 C 0.4562(3) 0.6018(3) 0.24352(15) 0.0304(7) Uani 1 1 d . .
H28 H 0.3821 0.5887 0.2353 0.036 Uiso 1 1 calc R U
C50 C 1.0395(3) -0.1565(2) 0.26543(12) 0.0194(5) Uani 1 1 d . .
H50 H 1.0536 -0.0890 0.2488 0.023 Uiso 1 1 calc R U
C13 C 0.7465(3) 0.3284(3) 0.06227(13) 0.0278(7) Uani 1 1 d . .
H13 H 0.7273 0.3551 0.0245 0.033 Uiso 1 1 calc R U
C17 C 0.4779(3) 0.1768(3) 0.16247(14) 0.0267(6) Uani 1 1 d . .
H17 H 0.4187 0.1435 0.1837 0.032 Uiso 1 1 calc R U
C1 C 0.9830(3) 0.1368(3) 0.40196(13) 0.0289(7) Uani 1 1 d . .
H1A H 0.9120 0.1795 0.4209 0.043 Uiso 1 1 calc R U
H1B H 1.0552 0.1562 0.4120 0.043 Uiso 1 1 calc R U
H1C H 0.9863 0.0608 0.4142 0.043 Uiso 1 1 calc R U
C65 C 0.6231(3) 0.5567(3) 0.43449(15) 0.0288(7) Uani 1 1 d . .
H65 H 0.5401 0.5644 0.4309 0.035 Uiso 1 1 calc R U
C32 C 1.1488(5) 0.7363(4) 0.09945(17) 0.0519(12) Uani 1 1 d . .
H32 H 1.1256 0.8109 0.0885 0.062 Uiso 1 1 calc R U
C6 C 1.1509(3) 0.0945(2) 0.20518(13) 0.0201(6) Uani 1 1 d . .
C15 C 0.5424(3) 0.2859(3) 0.07738(14) 0.0340(8) Uani 1 1 d . .
H15 H 0.5262 0.3249 0.0413 0.041 Uiso 1 1 calc R U
C20 C 0.5403(3) 0.0582(3) 0.27093(14) 0.0256(6) Uani 1 1 d . .
H20A H 0.5772 0.0195 0.3050 0.038 Uiso 1 1 calc R U
H20B H 0.5177 0.0077 0.2492 0.038 Uiso 1 1 calc R U
H20C H 0.4687 0.1108 0.2821 0.038 Uiso 1 1 calc R U
C5 C 1.2506(3) 0.0132(3) 0.22518(15) 0.0250(6) Uani 1 1 d . .
H5 H 1.3093 -0.0205 0.1984 0.030 Uiso 1 1 calc R U
C30 C 1.0935(3) 0.5649(3) 0.13613(13) 0.0286(7) Uani 1 1 d . .
C4 C 1.2620(3) -0.0166(3) 0.28320(15) 0.0257(6) Uani 1 1 d . .
H4 H 1.3295 -0.0687 0.2954 0.031 Uiso 1 1 calc R U
C36 C 0.7281(2) 0.0395(2) 0.39846(12) 0.0170(5) Uani 1 1 d . .
C16 C 0.4546(3) 0.2367(3) 0.10831(15) 0.0334(8) Uani 1 1 d . .
H16 H 0.3797 0.2430 0.0933 0.040 Uiso 1 1 calc R U
C55 C 0.2894(3) 0.3715(3) 0.37292(12) 0.0221(6) Uani 1 1 d . .
H55 H 0.3165 0.3817 0.4076 0.026 Uiso 1 1 calc R U
C23 C 1.0004(3) 0.4969(3) 0.15746(12) 0.0214(6) Uani 1 1 d . .
C21 C 0.7923(3) 0.4942(2) 0.20694(12) 0.0189(5) Uani 1 1 d . .
C11 C 1.0590(3) 0.3054(3) 0.02457(13) 0.0317(7) Uani 1 1 d . .
H11 H 1.0788 0.3006 -0.0171 0.038 Uiso 1 1 calc R U
C57 C 0.1254(3) 0.3549(2) 0.31899(13) 0.0218(6) Uani 1 1 d . .
H57 H 0.0437 0.3530 0.3174 0.026 Uiso 1 1 calc R U
C29 C 0.5661(3) 0.5389(2) 0.22199(13) 0.0235(6) Uani 1 1 d . .
H29 H 0.5651 0.4823 0.2006 0.028 Uiso 1 1 calc R U
C46 C 0.9168(3) -0.2635(2) 0.32837(13) 0.0212(6) Uani 1 1 d . .
H46 H 0.8495 -0.2685 0.3546 0.025 Uiso 1 1 calc R U
C12 C 0.9314(3) 0.3828(3) 0.03067(13) 0.0305(7) Uani 1 1 d . .
H12A H 0.9413 0.4529 0.0394 0.037 Uiso 1 1 calc R U
H12B H 0.8946 0.3942 -0.0060 0.037 Uiso 1 1 calc R U
C38 C 0.8571(2) -0.0571(2) 0.32074(12) 0.0166(5) Uani 1 1 d . .
C37 C 0.7961(3) -0.0554(2) 0.37691(12) 0.0196(6) Uani 1 1 d . .
H37A H 0.7414 -0.1054 0.3798 0.024 Uiso 1 1 calc R U
H37B H 0.8578 -0.0872 0.4039 0.024 Uiso 1 1 calc R U
C14 C 0.6562(3) 0.2788(3) 0.09904(13) 0.0251(6) Uani 1 1 d . .
C9 C 1.1419(3) 0.1164(2) 0.14272(13) 0.0231(6) Uani 1 1 d . .
H9 H 1.2052 0.0787 0.1195 0.028 Uiso 1 1 calc R U
C8 C 1.0745(3) 0.1079(2) 0.30602(12) 0.0195(6) Uani 1 1 d . .
C64 C 0.6616(3) 0.6246(3) 0.46735(15) 0.0319(7) Uani 1 1 d . .
H64 H 0.6044 0.6772 0.4856 0.038 Uiso 1 1 calc R U
C35 C 1.2165(3) 0.5140(4) 0.12979(14) 0.0373(8) Uani 1 1 d . .
H35 H 1.2399 0.4391 0.1393 0.045 Uiso 1 1 calc R U
C3 C 1.1733(3) 0.0305(3) 0.32445(14) 0.0244(6) Uani 1 1 d . .
H3A H 1.1812 0.0096 0.3638 0.029 Uiso 1 1 calc R U
C25 C 0.6776(3) 0.6437(3) 0.26569(15) 0.0294(7) Uani 1 1 d . .
H25 H 0.7514 0.6592 0.2727 0.035 Uiso 1 1 calc R U
C22 C 0.8902(3) 0.5449(3) 0.18646(13) 0.0242(6) Uani 1 1 d . .
H22A H 0.8558 0.6089 0.1609 0.029 Uiso 1 1 calc R U
H22B H 0.9128 0.5717 0.2199 0.029 Uiso 1 1 calc R U
C40 C 0.6461(3) 0.1352(3) 0.48554(13) 0.0229(6) Uani 1 1 d . .
H40 H 0.6513 0.2002 0.4626 0.028 Uiso 1 1 calc R U
C41 C 0.6027(3) 0.1370(3) 0.54351(13) 0.0261(6) Uani 1 1 d . .
H41 H 0.5803 0.2028 0.5594 0.031 Uiso 1 1 calc R U
C47 C 0.9968(3) -0.3578(3) 0.31270(14) 0.0254(6) Uani 1 1 d . .
H47 H 0.9817 -0.4256 0.3281 0.030 Uiso 1 1 calc R U
C31 C 1.0605(4) 0.6771(3) 0.12088(15) 0.0374(8) Uani 1 1 d . .
H31 H 0.9788 0.7125 0.1251 0.045 Uiso 1 1 calc R U
C66 C 0.8552(5) -0.0496(4) 0.15180(18) 0.0494(10) Uani 1 1 d . .
H66A H 0.9351 -0.0828 0.1652 0.059 Uiso 1 1 calc R U
H66B H 0.8269 0.0193 0.1679 0.059 Uiso 1 1 calc R U
C10 C 1.0640(3) 0.1892(3) 0.05292(13) 0.0289(7) Uani 1 1 d . .
H10A H 0.9972 0.1624 0.0411 0.035 Uiso 1 1 calc R U
H10B H 1.1401 0.1428 0.0396 0.035 Uiso 1 1 calc R U
C27 C 0.4575(3) 0.6835(3) 0.27716(17) 0.0374(8) Uani 1 1 d . .
H27 H 0.3843 0.7245 0.2920 0.045 Uiso 1 1 calc R U
C48 C 1.0989(3) -0.3518(2) 0.27435(13) 0.0245(6) Uani 1 1 d . .
H48 H 1.1526 -0.4152 0.2645 0.029 Uiso 1 1 calc R U
C26 C 0.5673(4) 0.7043(3) 0.28869(17) 0.0376(8) Uani 1 1 d . .
H26 H 0.5680 0.7585 0.3117 0.045 Uiso 1 1 calc R U
C34 C 1.3053(4) 0.5744(5) 0.10923(16) 0.0531(13) Uani 1 1 d . .
H34 H 1.3875 0.5402 0.1056 0.064 Uiso 1 1 calc R U
C67 C 0.8339(4) 0.2504(3) 0.59157(17) 0.0429(9) Uani 1 1 d . .
H67A H 0.7878 0.1934 0.6015 0.052 Uiso 1 1 calc R U
H67B H 0.8684 0.2601 0.6264 0.052 Uiso 1 1 calc R U

loop_
_atom_site_aniso_label
_atom_site_aniso_U_11
_atom_site_aniso_U_22
_atom_site_aniso_U_33
_atom_site_aniso_U_23
_atom_site_aniso_U_13
_atom_site_aniso_U_12
Gd1 0.01360(6) 0.01416(7) 0.01249(6) -0.00127(4) 0.00000(4) -0.00173(5)
Ni1 0.01539(16) 0.02056(18) 0.01334(16) 0.00024(13) 0.00061(12) -0.00371(14)
Cl3 0.0556(7) 0.0333(5) 0.0824(8) 0.0026(5) 0.0095(6) 0.0011(5)
Cl4 0.0567(7) 0.1205(12) 0.0494(6) -0.0427(7) -0.0195(5) 0.0321(7)
Cl2 0.0802(9) 0.0442(6) 0.0707(8) -0.0086(6) 0.0022(7) -0.0162(6)
O2 0.0164(9) 0.0209(10) 0.0153(9) -0.0004(8) -0.0025(7) -0.0048(8)
Cl1 0.1411(15) 0.0763(9) 0.0490(7) -0.0087(7) -0.0087(8) -0.0380(10)
O9 0.0134(9) 0.0231(10) 0.0170(9) -0.0036(8) -0.0007(7) -0.0035(8)
O11 0.0184(9) 0.0164(10) 0.0173(9) -0.0011(7) -0.0006(7) -0.0029(8)
O5 0.0224(10) 0.0257(11) 0.0144(9) -0.0012(8) -0.0029(8) -0.0051(8)
O4 0.0152(9) 0.0193(10) 0.0161(9) -0.0012(7) -0.0004(7) -0.0024(7)
O8 0.0157(9) 0.0187(10) 0.0193(9) -0.0048(8) 0.0001(7) -0.0030(8)
O10 0.0235(10) 0.0169(10) 0.0164(9) -0.0002(8) 0.0013(8) -0.0021(8)
O7 0.0184(9) 0.0195(10) 0.0192(9) -0.0016(8) 0.0011(7) -0.0038(8)
O1 0.0180(9) 0.0208(10) 0.0184(9) -0.0005(8) -0.0011(7) -0.0071(8)
O6 0.0193(10) 0.0282(11) 0.0207(10) 0.0009(8) 0.0010(8) -0.0074(8)
O3 0.0278(12) 0.0515(16) 0.0254(12) -0.0011(11) 0.0039(9) -0.0128(11)
N2 0.0224(12) 0.0295(14) 0.0151(11) 0.0028(10) 0.0010(9) -0.0044(10)
C60 0.0213(14) 0.0191(14) 0.0157(12) -0.0031(10) -0.0009(10) -0.0024(11)
C52 0.0195(13) 0.0200(14) 0.0186(13) -0.0030(11) 0.0001(10) -0.0021(11)
C18 0.0188(13) 0.0235(14) 0.0172(13) -0.0051(11) -0.0011(10) -0.0033(11)
C45 0.0174(13) 0.0181(13) 0.0174(13) -0.0021(10) -0.0036(10) -0.0026(10)
C24 0.0234(14) 0.0173(14) 0.0211(14) 0.0004(11) -0.0008(11) -0.0015(11)
N1 0.0231(12) 0.0276(13) 0.0176(12) -0.0041(10) 0.0028(9) -0.0063(10)
C43 0.0288(16) 0.0370(18) 0.0202(15) 0.0077(13) -0.0006(12) -0.0073(14)
C7 0.0149(12) 0.0171(13) 0.0216(13) -0.0011(11) -0.0040(10) -0.0054(10)
C54 0.0160(13) 0.0158(13) 0.0204(13) -0.0025(10) -0.0006(10) -0.0021(10)
C19 0.0167(13) 0.0231(14) 0.0168(13) -0.0047(11) -0.0019(10) -0.0039(11)
C62 0.0227(15) 0.0333(17) 0.0247(15) -0.0078(13) -0.0014(12) -0.0085(13)
C51 0.0173(13) 0.0171(13) 0.0167(12) -0.0008(10) 0.0000(10) -0.0017(10)
C63 0.0365(17) 0.0253(16) 0.0206(14) -0.0061(12) -0.0069(12) -0.0091(13)
C39 0.0154(12) 0.0238(14) 0.0169(13) -0.0020(11) -0.0012(10) -0.0038(11)
C42 0.0213(14) 0.047(2) 0.0148(13) -0.0022(13) -0.0003(11) -0.0077(14)
C58 0.0211(14) 0.0201(14) 0.0229(14) -0.0037(11) -0.0054(11) -0.0031(11)
C56 0.0199(14) 0.0281(16) 0.0251(15) -0.0072(12) 0.0036(11) -0.0055(12)
C59 0.0170(13) 0.0203(14) 0.0192(13) -0.0040(11) 0.0015(10) -0.0027(11)
C49 0.0214(14) 0.0261(16) 0.0220(14) -0.0055(12) 0.0010(11) -0.0029(12)
C61 0.0199(14) 0.0269(15) 0.0221(14) -0.0092(12) 0.0012(11) -0.0042(12)
C44 0.0239(15) 0.0248(15) 0.0210(14) 0.0014(12) -0.0008(11) -0.0039(12)
C53 0.0199(13) 0.0163(13) 0.0143(12) -0.0004(10) -0.0015(10) -0.0023(10)
C33 0.075(3) 0.082(3) 0.031(2) -0.012(2) 0.007(2) -0.061(3)
C28 0.0233(15) 0.0247(16) 0.0379(18) 0.0023(14) 0.0009(13) 0.0010(13)
C50 0.0205(13) 0.0172(13) 0.0201(13) -0.0011(11) -0.0021(11) -0.0036(11)
C13 0.0269(16) 0.0392(18) 0.0147(13) 0.0034(12) -0.0039(11) -0.0042(14)
C17 0.0191(14) 0.0356(18) 0.0266(15) -0.0037(13) -0.0011(12) -0.0088(13)
C1 0.0339(17) 0.0384(18) 0.0162(14) 0.0011(13) -0.0070(12) -0.0119(14)
C65 0.0198(14) 0.0313(17) 0.0354(17) -0.0145(14) -0.0081(12) 0.0036(12)
C32 0.080(3) 0.054(3) 0.035(2) -0.0128(18) 0.013(2) -0.047(3)
C6 0.0157(13) 0.0201(14) 0.0251(14) -0.0014(11) -0.0018(11) -0.0056(11)
C15 0.0286(17) 0.051(2) 0.0216(15) 0.0053(15) -0.0091(13) -0.0089(15)
C20 0.0249(15) 0.0282(16) 0.0257(15) 0.0025(12) -0.0004(12) -0.0138(13)
C5 0.0153(13) 0.0230(15) 0.0367(17) -0.0054(13) 0.0001(12) -0.0039(11)
C30 0.0320(17) 0.046(2) 0.0148(13) -0.0048(13) -0.0002(12) -0.0238(15)
C4 0.0174(13) 0.0197(15) 0.0396(18) 0.0016(13) -0.0082(12) -0.0028(11)
C36 0.0148(12) 0.0193(13) 0.0169(12) -0.0011(10) -0.0004(10) -0.0046(10)
C16 0.0213(15) 0.052(2) 0.0285(16) 0.0003(15) -0.0104(13) -0.0103(15)
C55 0.0213(14) 0.0272(16) 0.0180(13) -0.0077(11) 0.0004(11) -0.0037(12)
C23 0.0235(14) 0.0274(16) 0.0152(13) 0.0029(11) -0.0056(11) -0.0107(12)
C21 0.0185(13) 0.0213(14) 0.0163(12) -0.0012(11) -0.0039(10) -0.0025(11)
C11 0.0275(16) 0.051(2) 0.0159(14) -0.0005(14) 0.0044(12) -0.0104(15)
C57 0.0155(13) 0.0182(14) 0.0318(16) -0.0037(12) -0.0015(11) -0.0036(11)
C29 0.0232(14) 0.0204(14) 0.0243(14) 0.0017(12) 0.0000(11) -0.0021(12)
C46 0.0195(13) 0.0207(14) 0.0225(14) -0.0021(11) 0.0003(11) -0.0035(11)
C12 0.0290(16) 0.0420(19) 0.0176(14) 0.0093(13) 0.0012(12) -0.0103(14)
C38 0.0153(12) 0.0159(13) 0.0191(13) -0.0015(10) -0.0040(10) -0.0032(10)
C37 0.0201(13) 0.0191(14) 0.0186(13) 0.0002(11) -0.0017(10) -0.0034(11)
C14 0.0208(14) 0.0355(17) 0.0183(14) -0.0006(12) -0.0033(11) -0.0050(12)
C9 0.0184(13) 0.0242(15) 0.0259(15) -0.0067(12) 0.0056(11) -0.0041(11)
C8 0.0174(13) 0.0210(14) 0.0215(14) -0.0012(11) -0.0055(10) -0.0062(11)
C64 0.0304(17) 0.0293(17) 0.0353(18) -0.0167(14) -0.0085(14) 0.0055(13)
C35 0.0320(18) 0.064(3) 0.0210(15) 0.0011(16) -0.0029(13) -0.0242(18)
C3 0.0223(14) 0.0243(15) 0.0277(15) 0.0032(12) -0.0090(12) -0.0074(12)
C25 0.0279(16) 0.0254(16) 0.0343(17) -0.0062(13) -0.0042(13) -0.0021(13)
C22 0.0283(15) 0.0247(15) 0.0212(14) -0.0008(12) -0.0059(12) -0.0080(12)
C40 0.0232(14) 0.0250(15) 0.0208(14) -0.0019(12) 0.0011(11) -0.0070(12)
C41 0.0234(15) 0.0359(18) 0.0210(14) -0.0101(13) -0.0006(11) -0.0069(13)
C47 0.0289(16) 0.0178(14) 0.0279(15) -0.0013(12) -0.0015(12) -0.0028(12)
C31 0.054(2) 0.041(2) 0.0253(16) -0.0087(15) 0.0063(15) -0.0280(18)
C66 0.069(3) 0.038(2) 0.041(2) -0.0107(18) -0.011(2) -0.006(2)
C10 0.0264(16) 0.0398(19) 0.0192(14) -0.0083(13) 0.0045(12) -0.0041(14)
C27 0.0332(18) 0.0285(18) 0.043(2) -0.0034(15) 0.0076(15) 0.0047(14)
C48 0.0254(15) 0.0201(15) 0.0251(15) -0.0062(12) -0.0032(12) 0.0038(12)
C26 0.043(2) 0.0261(17) 0.041(2) -0.0134(15) 0.0023(16) 0.0012(15)
C34 0.036(2) 0.109(4) 0.0253(18) -0.006(2) -0.0014(15) -0.040(2)
C67 0.045(2) 0.046(2) 0.038(2) -0.0010(17) -0.0127(17) -0.0066(18)

loop_
_atom_type_symbol
_atom_type_description
_atom_type_scat_dispersion_real
_atom_type_scat_dispersion_imag
_atom_type_scat_source
C C 0.0033 0.0016 'International Tables Vol C Tables 4.2.6.8 and 6.1.1.4'
H H 0.0000 0.0000 'International Tables Vol C Tables 4.2.6.8 and 6.1.1.4'
Cl Cl 0.1484 0.1585 'International Tables Vol C Tables 4.2.6.8 and 6.1.1.4'
Gd Gd -0.1653 3.9035 'International Tables Vol C Tables 4.2.6.8 and 6.1.1.4'
N N 0.0061 0.0033 'International Tables Vol C Tables 4.2.6.8 and 6.1.1.4'
Ni Ni 0.3393 1.1124 'International Tables Vol C Tables 4.2.6.8 and 6.1.1.4'
O O 0.0106 0.0060 'International Tables Vol C Tables 4.2.6.8 and 6.1.1.4'

loop_
_geom_angle_atom_site_label_1
_geom_angle_atom_site_label_2
_geom_angle_atom_site_label_3
_geom_angle
O2 Gd1 Ni1 37.62(5)
O2 Gd1 O5 121.70(6)
O2 Gd1 O7 60.45(6)
O2 Gd1 O1 59.52(6)
O9 Gd1 Ni1 110.28(5)
O9 Gd1 O2 94.86(7)
O9 Gd1 O11 129.43(7)
O9 Gd1 O5 142.20(6)
O9 Gd1 O4 142.68(7)
O9 Gd1 O8 73.29(7)
O9 Gd1 O10 80.10(7)
O9 Gd1 O7 79.92(7)
O9 Gd1 O1 66.97(7)
O11 Gd1 Ni1 98.17(5)
O11 Gd1 O2 82.82(7)
O11 Gd1 O5 69.82(7)
O11 Gd1 O4 82.36(7)
O11 Gd1 O7 136.26(6)
O11 Gd1 O1 68.78(6)
O5 Gd1 Ni1 95.77(4)
O5 Gd1 O7 108.42(6)
O4 Gd1 Ni1 36.82(5)
O4 Gd1 O2 67.17(7)
O4 Gd1 O5 59.10(6)
O4 Gd1 O7 62.76(6)
O4 Gd1 O1 121.24(6)
O8 Gd1 Ni1 106.54(5)
O8 Gd1 O2 136.43(7)
O8 Gd1 O11 137.17(7)
O8 Gd1 O5 73.29(7)
O8 Gd1 O4 96.91(7)
O8 Gd1 O7 76.10(6)
O8 Gd1 O1 138.81(6)
O10 Gd1 Ni1 169.32(5)
O10 Gd1 O2 142.11(7)
O10 Gd1 O11 72.51(7)
O10 Gd1 O5 76.33(7)
O10 Gd1 O4 134.24(7)
O10 Gd1 O8 78.35(7)
O10 Gd1 O7 151.15(6)
O10 Gd1 O1 84.53(7)
O7 Gd1 Ni1 38.17(4)
O1 Gd1 Ni1 97.09(4)
O1 Gd1 O5 137.93(6)
O1 Gd1 O7 106.33(6)
O2 Ni1 Gd1 46.11(5)
O2 Ni1 O7 79.50(8)
O2 Ni1 O6 168.06(8)
O2 Ni1 N1 102.45(9)
O4 Ni1 Gd1 44.58(5)
O4 Ni1 O2 81.17(8)
O4 Ni1 O7 82.63(8)
O4 Ni1 O6 94.00(8)
O4 Ni1 N2 170.31(10)
O4 Ni1 N1 90.25(9)
O7 Ni1 Gd1 56.02(6)
O6 Ni1 Gd1 123.80(6)
O6 Ni1 O7 89.08(8)
O6 Ni1 N1 88.42(9)
N2 Ni1 Gd1 128.87(7)
N2 Ni1 O2 89.62(9)
N2 Ni1 O7 98.71(9)
N2 Ni1 O6 95.61(10)
N2 Ni1 N1 88.81(10)
N1 Ni1 Gd1 120.09(7)
N1 Ni1 O7 172.27(9)
Ni1 O2 Gd1 96.27(7)
C19 O2 Gd1 117.02(16)
C19 O2 Ni1 125.52(18)
C51 O9 Gd1 132.62(17)
C38 O11 Gd1 136.44(18)
C1 O5 Gd1 128.51(18)
C8 O5 Gd1 109.52(15)
C8 O5 C1 117.6(2)
Ni1 O4 Gd1 98.61(8)
C7 O4 Gd1 120.05(17)
C7 O4 Ni1 127.95(18)
C53 O8 Gd1 133.65(18)
C36 O10 Gd1 137.34(18)
Ni1 O7 Gd1 85.82(7)
C21 O7 Gd1 135.64(17)
C21 O7 Ni1 126.30(18)
C18 O1 Gd1 110.14(16)
C18 O1 C20 117.1(2)
C20 O1 Gd1 123.43(17)
C23 O6 Ni1 126.00(19)
C11 O3 H3 109.5
C13 N2 Ni1 126.2(2)
C13 N2 C12 117.5(3)
C12 N2 Ni1 116.1(2)
C61 C60 C53 118.2(2)
C61 C60 C65 118.3(3)
C65 C60 C53 123.5(3)
H52A C52 H52B 106.5
C51 C52 H52A 106.5
C51 C52 H52B 106.5
C51 C52 C53 123.5(3)
C53 C52 H52A 106.5
C53 C52 H52B 106.5
O1 C18 C19 111.9(2)
C17 C18 O1 126.0(3)
C17 C18 C19 122.1(3)
C50 C45 C46 118.7(3)
C50 C45 C38 118.5(3)
C46 C45 C38 122.7(3)
C29 C24 C21 118.4(3)
C25 C24 C21 122.3(3)
C25 C24 C29 119.3(3)
C9 N1 Ni1 125.6(2)
C9 N1 C10 117.2(3)
C10 N1 Ni1 117.0(2)
C42 C43 H43 120.0
C42 C43 C44 119.9(3)
C44 C43 H43 120.0
O4 C7 C6 125.2(3)
O4 C7 C8 116.2(2)
C6 C7 C8 118.5(3)
C59 C54 C51 118.2(2)
C55 C54 C51 123.0(3)
C55 C54 C59 118.7(3)
O2 C19 C18 116.8(2)
O2 C19 C14 124.9(3)
C14 C19 C18 118.3(3)
C63 C62 H62 120.0
C63 C62 C61 120.0(3)
C61 C62 H62 120.0
O9 C51 C52 124.1(3)
O9 C51 C54 115.3(2)
C52 C51 C54 120.6(2)
C62 C63 H63 120.1
C64 C63 C62 119.7(3)
C64 C63 H63 120.1
C44 C39 C36 122.9(3)
C40 C39 C44 118.6(3)
C40 C39 C36 118.5(3)
C43 C42 H42 119.9
C43 C42 C41 120.3(3)
C41 C42 H42 119.9
C59 C58 H58 119.9
C59 C58 C57 120.2(3)
C57 C58 H58 119.9
C55 C56 H56 119.9
C57 C56 H56 119.9
C57 C56 C55 120.3(3)
C54 C59 H59 119.7
C58 C59 C54 120.6(3)
C58 C59 H59 119.7
C50 C49 H49 119.9
C48 C49 H49 119.9
C48 C49 C50 120.3(3)
C60 C61 H61 119.5
C62 C61 C60 121.1(3)
C62 C61 H61 119.5
C43 C44 C39 120.7(3)
C43 C44 H44 119.7
C39 C44 H44 119.7
O8 C53 C60 115.8(2)
O8 C53 C52 124.4(3)
C52 C53 C60 119.8(2)
C32 C33 H33 119.7
C32 C33 C34 120.5(4)
C34 C33 H33 119.7
C29 C28 H28 120.0
C27 C28 H28 120.0
C27 C28 C29 120.1(3)
C45 C50 H50 119.6
C49 C50 C45 120.8(3)
C49 C50 H50 119.6
N2 C13 H13 116.6
N2 C13 C14 126.7(3)
C14 C13 H13 116.6
C18 C17 H17 120.4
C18 C17 C16 119.1(3)
C16 C17 H17 120.4
O5 C1 H1A 109.5
O5 C1 H1B 109.5
O5 C1 H1C 109.5
H1A C1 H1B 109.5
H1A C1 H1C 109.5
H1B C1 H1C 109.5
C60 C65 H65 119.6
C60 C65 C64 120.9(3)
C64 C65 H65 119.6
C33 C32 H32 119.8
C33 C32 C31 120.5(4)
C31 C32 H32 119.8
C7 C6 C5 118.9(3)
C7 C6 C9 123.6(3)
C5 C6 C9 117.4(3)
C16 C15 H15 119.3
C16 C15 C14 121.5(3)
C14 C15 H15 119.3
O1 C20 H20A 109.5
O1 C20 H20B 109.5
O1 C20 H20C 109.5
H20A C20 H20B 109.5
H20A C20 H20C 109.5
H20B C20 H20C 109.5
C6 C5 H5 119.5
C4 C5 C6 121.0(3)
C4 C5 H5 119.5
C35 C30 C23 119.1(3)
C35 C30 C31 118.6(3)
C31 C30 C23 122.2(3)
C5 C4 H4 119.6
C5 C4 C3 120.8(3)
C3 C4 H4 119.6
O10 C36 C39 115.8(2)
O10 C36 C37 124.2(3)
C37 C36 C39 120.0(3)
C17 C16 H16 120.0
C15 C16 C17 120.0(3)
C15 C16 H16 120.0
C54 C55 H55 119.6
C56 C55 C54 120.7(3)
C56 C55 H55 119.6
O6 C23 C30 115.2(3)
O6 C23 C22 125.5(3)
C22 C23 C30 119.2(3)
O7 C21 C24 116.1(2)
O7 C21 C22 124.9(3)
C22 C21 C24 119.0(3)
O3 C11 H11 106.3
O3 C11 C12 112.0(3)
O3 C11 C10 110.7(3)
C12 C11 H11 106.3
C10 C11 H11 106.3
C10 C11 C12 114.7(3)
C58 C57 H57 120.2
C56 C57 C58 119.5(3)
C56 C57 H57 120.2
C24 C29 C28 120.2(3)
C24 C29 H29 119.9
C28 C29 H29 119.9
C45 C46 H46 120.0
C47 C46 C45 120.0(3)
C47 C46 H46 120.0
N2 C12 C11 112.2(3)
N2 C12 H12A 109.2
N2 C12 H12B 109.2
C11 C12 H12A 109.2
C11 C12 H12B 109.2
H12A C12 H12B 107.9
O11 C38 C45 116.4(2)
O11 C38 C37 124.9(3)
C37 C38 C45 118.6(2)
C36 C37 C38 123.5(3)
C36 C37 H37A 106.4
C36 C37 H37B 106.4
C38 C37 H37A 106.4
C38 C37 H37B 106.4
H37A C37 H37B 106.5
C19 C14 C13 122.9(3)
C15 C14 C19 118.9(3)
C15 C14 C13 118.0(3)
N1 C9 C6 126.6(3)
N1 C9 H9 116.7
C6 C9 H9 116.7
O5 C8 C7 112.1(2)
C3 C8 O5 126.4(3)
C3 C8 C7 121.5(3)
C63 C64 C65 120.1(3)
C63 C64 H64 120.0
C65 C64 H64 120.0
C30 C35 H35 119.6
C30 C35 C34 120.7(4)
C34 C35 H35 119.6
C4 C3 H3A 120.4
C8 C3 C4 119.2(3)
C8 C3 H3A 120.4
C24 C25 H25 119.9
C24 C25 C26 120.3(3)
C26 C25 H25 119.9
C23 C22 C21 126.3(3)
C23 C22 H22A 105.7
C23 C22 H22B 105.7
C21 C22 H22A 105.7
C21 C22 H22B 105.7
H22A C22 H22B 106.2
C39 C40 H40 119.7
C41 C40 C39 120.7(3)
C41 C40 H40 119.7
C42 C41 C40 119.9(3)
C42 C41 H41 120.0
C40 C41 H41 120.0
C46 C47 H47 119.6
C48 C47 C46 120.8(3)
C48 C47 H47 119.6
C32 C31 C30 120.4(4)
C32 C31 H31 119.8
C30 C31 H31 119.8
Cl2 C66 Cl1 112.3(2)
Cl2 C66 H66A 109.1
Cl2 C66 H66B 109.1
Cl1 C66 H66A 109.1
Cl1 C66 H66B 109.1
H66A C66 H66B 107.9
N1 C10 C11 111.9(3)
N1 C10 H10A 109.2
N1 C10 H10B 109.2
C11 C10 H10A 109.2
C11 C10 H10B 109.2
H10A C10 H10B 107.9
C28 C27 H27 119.9
C26 C27 C28 120.1(3)
C26 C27 H27 119.9
C49 C48 C47 119.4(3)
C49 C48 H48 120.3
C47 C48 H48 120.3
C25 C26 H26 120.0
C27 C26 C25 120.0(3)
C27 C26 H26 120.0
C33 C34 C35 119.2(4)
C33 C34 H34 120.4
C35 C34 H34 120.4
Cl3 C67 Cl4 111.8(2)
Cl3 C67 H67A 109.3
Cl3 C67 H67B 109.3
Cl4 C67 H67A 109.3
Cl4 C67 H67B 109.3
H67A C67 H67B 107.9

loop_
_geom_bond_atom_site_label_1
_geom_bond_atom_site_label_2
_geom_bond_distance
Gd1 Ni1 3.3141(6)
Gd1 O2 2.4028(19)
Gd1 O9 2.2861(19)
Gd1 O11 2.345(2)
Gd1 O5 2.725(2)
Gd1 O4 2.3525(19)
Gd1 O8 2.3271(19)
Gd1 O10 2.3190(19)
Gd1 O7 2.755(2)
Gd1 O1 2.664(2)
Ni1 O2 2.035(2)
Ni1 O4 2.009(2)
Ni1 O7 2.053(2)
Ni1 O6 2.044(2)
Ni1 N2 2.022(2)
Ni1 N1 2.048(3)
Cl3 C67 1.734(4)
Cl4 C67 1.754(4)
Cl2 C66 1.739(5)
O2 C19 1.323(3)
Cl1 C66 1.757(4)
O9 C51 1.278(3)
O11 C38 1.263(3)
O5 C1 1.429(3)
O5 C8 1.378(3)
O4 C7 1.309(3)
O8 C53 1.274(3)
O10 C36 1.272(3)
O7 C21 1.275(4)
O1 C18 1.378(3)
O1 C20 1.424(3)
O6 C23 1.277(4)
O3 H3 0.8200
O3 C11 1.417(4)
N2 C13 1.278(4)
N2 C12 1.470(4)
C60 C61 1.388(4)
C60 C53 1.503(4)
C60 C65 1.390(4)
C52 H52A 0.9700
C52 H52B 0.9700
C52 C51 1.400(4)
C52 C53 1.404(4)
C18 C19 1.412(4)
C18 C17 1.372(4)
C45 C50 1.397(4)
C45 C46 1.394(4)
C45 C38 1.495(4)
C24 C21 1.491(4)
C24 C29 1.394(4)
C24 C25 1.388(4)
N1 C9 1.281(4)
N1 C10 1.471(4)
C43 H43 0.9300
C43 C42 1.382(5)
C43 C44 1.392(4)
C7 C6 1.405(4)
C7 C8 1.424(4)
C54 C51 1.497(4)
C54 C59 1.398(4)
C54 C55 1.393(4)
C19 C14 1.408(4)
C62 H62 0.9300
C62 C63 1.384(4)
C62 C61 1.387(4)
C63 H63 0.9300
C63 C64 1.380(5)
C39 C44 1.395(4)
C39 C36 1.503(4)
C39 C40 1.396(4)
C42 H42 0.9300
C42 C41 1.383(5)
C58 H58 0.9300
C58 C59 1.385(4)
C58 C57 1.394(4)
C56 H56 0.9300
C56 C55 1.387(4)
C56 C57 1.384(4)
C59 H59 0.9300
C49 H49 0.9300
C49 C50 1.386(4)
C49 C48 1.382(4)
C61 H61 0.9300
C44 H44 0.9300
C33 H33 0.9300
C33 C32 1.363(7)
C33 C34 1.387(7)
C28 H28 0.9300
C28 C29 1.396(4)
C28 C27 1.384(5)
C50 H50 0.9300
C13 H13 0.9300
C13 C14 1.455(4)
C17 H17 0.9300
C17 C16 1.402(5)
C1 H1A 0.9600
C1 H1B 0.9600
C1 H1C 0.9600
C65 H65 0.9300
C65 C64 1.390(4)
C32 H32 0.9300
C32 C31 1.388(5)
C6 C5 1.416(4)
C6 C9 1.457(4)
C15 H15 0.9300
C15 C16 1.374(5)
C15 C14 1.407(4)
C20 H20A 0.9600
C20 H20B 0.9600
C20 H20C 0.9600
C5 H5 0.9300
C5 C4 1.368(5)
C30 C23 1.505(4)
C30 C35 1.391(5)
C30 C31 1.392(5)
C4 H4 0.9300
C4 C3 1.401(5)
C36 C37 1.397(4)
C16 H16 0.9300
C55 H55 0.9300
C23 C22 1.400(4)
C21 C22 1.405(4)
C11 H11 0.9800
C11 C12 1.551(5)
C11 C10 1.522(5)
C57 H57 0.9300
C29 H29 0.9300
C46 H46 0.9300
C46 C47 1.391(4)
C12 H12A 0.9700
C12 H12B 0.9700
C38 C37 1.413(4)
C37 H37A 0.9700
C37 H37B 0.9700
C9 H9 0.9300
C8 C3 1.373(4)
C64 H64 0.9300
C35 H35 0.9300
C35 C34 1.398(5)
C3 H3A 0.9300
C25 H25 0.9300
C25 C26 1.400(5)
C22 H22A 0.9700
C22 H22B 0.9700
C40 H40 0.9300
C40 C41 1.390(4)
C41 H41 0.9300
C47 H47 0.9300
C47 C48 1.388(4)
C31 H31 0.9300
C66 H66A 0.9700
C66 H66B 0.9700
C10 H10A 0.9700
C10 H10B 0.9700
C27 H27 0.9300
C27 C26 1.380(6)
C48 H48 0.9300
C26 H26 0.9300
C34 H34 0.9300
C67 H67A 0.9700
C67 H67B 0.9700

loop_
_geom_hbond_atom_site_label_D
_geom_hbond_atom_site_label_H
_geom_hbond_atom_site_label_A
_geom_hbond_distance_DH
_geom_hbond_distance_HA
_geom_hbond_distance_DA
_geom_hbond_angle_DHA
O3 H3 O6 0.82 1.92 2.706(3) 159.0

loop_
_geom_torsion_atom_site_label_1
_geom_torsion_atom_site_label_2
_geom_torsion_atom_site_label_3
_geom_torsion_atom_site_label_4
_geom_torsion
Gd1 O2 C19 C18 -42.7(3)
Gd1 O2 C19 C14 138.3(3)
Gd1 O9 C51 C52 28.9(4)
Gd1 O9 C51 C54 -152.80(19)
Gd1 O11 C38 C45 -171.01(17)
Gd1 O11 C38 C37 5.2(4)
Gd1 O5 C8 C7 28.2(3)
Gd1 O5 C8 C3 -150.5(3)
Gd1 O4 C7 C6 134.0(2)
Gd1 O4 C7 C8 -45.3(3)
Gd1 O8 C53 C60 173.05(17)
Gd1 O8 C53 C52 -7.7(4)
Gd1 O10 C36 C39 163.40(19)
Gd1 O10 C36 C37 -14.1(4)
Gd1 O7 C21 C24 -65.5(3)
Gd1 O7 C21 C22 118.1(3)
Gd1 O1 C18 C19 32.7(3)
Gd1 O1 C18 C17 -146.8(3)
Ni1 O2 C19 C18 -163.65(19)
Ni1 O2 C19 C14 17.3(4)
Ni1 O4 C7 C6 1.9(4)
Ni1 O4 C7 C8 -177.38(18)
Ni1 O7 C21 C24 166.01(18)
Ni1 O7 C21 C22 -10.3(4)
Ni1 O6 C23 C30 -168.13(18)
Ni1 O6 C23 C22 10.8(4)
Ni1 N2 C13 C14 -0.4(5)
Ni1 N2 C12 C11 51.3(3)
Ni1 N1 C9 C6 8.5(4)
Ni1 N1 C10 C11 49.6(3)
O2 C19 C14 C13 2.5(5)
O2 C19 C14 C15 177.6(3)
O11 C38 C37 C36 -2.4(5)
O5 C8 C3 C4 176.1(3)
O4 C7 C6 C5 178.1(3)
O4 C7 C6 C9 -6.0(4)
O4 C7 C8 O5 4.6(3)
O4 C7 C8 C3 -176.6(3)
O10 C36 C37 C38 6.5(5)
O7 C21 C22 C23 1.3(5)
O1 C18 C19 O2 2.0(4)
O1 C18 C19 C14 -178.9(3)
O1 C18 C17 C16 179.7(3)
O6 C23 C22 C21 -1.6(5)
O3 C11 C12 N2 -110.5(3)
O3 C11 C10 N1 55.8(3)
N2 C13 C14 C19 -12.0(6)
N2 C13 C14 C15 172.9(3)
C60 C65 C64 C63 0.2(5)
C18 C19 C14 C13 -176.5(3)
C18 C19 C14 C15 -1.4(5)
C18 C17 C16 C15 -0.3(5)
C45 C46 C47 C48 1.1(5)
C45 C38 C37 C36 173.7(3)
C24 C21 C22 C23 -174.9(3)
C24 C25 C26 C27 -1.7(5)
C43 C42 C41 C40 0.7(5)
C7 C6 C5 C4 -0.3(4)
C7 C6 C9 N1 0.3(5)
C7 C8 C3 C4 -2.5(4)
C19 C18 C17 C16 0.3(5)
C62 C63 C64 C65 -1.1(5)
C51 C52 C53 O8 -11.0(5)
C51 C52 C53 C60 168.2(3)
C51 C54 C59 C58 176.6(3)
C51 C54 C55 C56 -175.8(3)
C63 C62 C61 C60 0.5(5)
C39 C36 C37 C38 -170.9(3)
C39 C40 C41 C42 -1.1(5)
C42 C43 C44 C39 -0.2(5)
C59 C54 C51 O9 -20.9(4)
C59 C54 C51 C52 157.5(3)
C59 C54 C55 C56 1.0(4)
C59 C58 C57 C56 0.6(4)
C61 C60 C53 O8 -9.3(4)
C61 C60 C53 C52 171.4(3)
C61 C60 C65 C64 1.1(5)
C61 C62 C63 C64 0.8(5)
C44 C43 C42 C41 -0.1(5)
C44 C39 C36 O10 163.3(3)
C44 C39 C36 C37 -19.0(4)
C44 C39 C40 C41 0.8(4)
C53 C60 C61 C62 176.7(3)
C53 C60 C65 C64 -177.0(3)
C53 C52 C51 O9 0.8(5)
C53 C52 C51 C54 -177.4(3)
C33 C32 C31 C30 -1.5(6)
C28 C27 C26 C25 0.9(6)
C50 C45 C46 C47 0.0(4)
C50 C45 C38 O11 27.7(4)
C50 C45 C38 C37 -148.8(3)
C50 C49 C48 C47 -0.3(5)
C13 N2 C12 C11 -124.1(3)
C17 C18 C19 O2 -178.5(3)
C17 C18 C19 C14 0.6(4)
C1 O5 C8 C7 -173.4(2)
C1 O5 C8 C3 8.0(4)
C65 C60 C61 C62 -1.4(5)
C65 C60 C53 O8 168.8(3)
C65 C60 C53 C52 -10.5(4)
C32 C33 C34 C35 -0.1(6)
C6 C7 C8 O5 -174.8(2)
C6 C7 C8 C3 4.0(4)
C6 C5 C4 C3 1.8(5)
C20 O1 C18 C19 -179.5(2)
C20 O1 C18 C17 1.1(4)
C5 C6 C9 N1 176.2(3)
C5 C4 C3 C8 -0.4(5)
C30 C23 C22 C21 177.3(3)
C30 C35 C34 C33 -1.0(5)
C36 C39 C44 C43 -179.3(3)
C36 C39 C40 C41 180.0(3)
C16 C15 C14 C19 1.4(5)
C16 C15 C14 C13 176.8(3)
C55 C54 C51 O9 155.9(3)
C55 C54 C51 C52 -25.8(4)
C55 C54 C59 C58 -0.3(4)
C55 C56 C57 C58 0.1(5)
C23 C30 C35 C34 179.0(3)
C23 C30 C31 C32 -177.7(3)
C21 C24 C29 C28 -177.8(3)
C21 C24 C25 C26 179.8(3)
C57 C58 C59 C54 -0.5(4)
C57 C56 C55 C54 -0.9(5)
C29 C24 C21 O7 -33.6(4)
C29 C24 C21 C22 142.9(3)
C29 C24 C25 C26 0.6(5)
C29 C28 C27 C26 1.1(5)
C46 C45 C50 C49 -1.2(4)
C46 C45 C38 O11 -153.8(3)
C46 C45 C38 C37 29.7(4)
C46 C47 C48 C49 -1.0(5)
C12 N2 C13 C14 174.5(3)
C12 C11 C10 N1 -72.1(4)
C38 C45 C50 C49 177.3(3)
C38 C45 C46 C47 -178.5(3)
C14 C15 C16 C17 -0.6(6)
C9 N1 C10 C11 -124.2(3)
C9 C6 C5 C4 -176.3(3)
C8 C7 C6 C5 -2.5(4)
C8 C7 C6 C9 173.3(3)
C35 C30 C23 O6 -27.4(4)
C35 C30 C23 C22 153.6(3)
C35 C30 C31 C32 0.4(5)
C25 C24 C21 O7 147.2(3)
C25 C24 C21 C22 -36.3(4)
C25 C24 C29 C28 1.4(5)
C40 C39 C44 C43 -0.1(4)
C40 C39 C36 O10 -15.8(4)
C40 C39 C36 C37 161.8(3)
C31 C30 C23 O6 150.7(3)
C31 C30 C23 C22 -28.3(4)
C31 C30 C35 C34 0.8(5)
C10 N1 C9 C6 -178.4(3)
C10 C11 C12 N2 16.8(4)
C27 C28 C29 C24 -2.3(5)
C48 C49 C50 C45 1.4(4)
C34 C33 C32 C31 1.3(6)
